data_4345529
loop_
_publ_author_name
'Kalmutzki, Markus Johannes'
'Dolabdjian, Konstantin'
'Wichtner, Nadja'
'Str\"obele, Markus'
'Berthold, Christoph'
'Meyer, Hans-J\"urgen'

_publ_section_title
;
 Formation, Structure, and Frequency-Doubling Effect of a Modification of
 Strontium Cyanurate (\a-SCY).
;
_journal_issue 6
_journal_name_full 'Inorganic chemistry'
_journal_page_first 3357
_journal_page_last 3362
_journal_paper_doi 10.1021/acs.inorgchem.6b02893
_journal_volume 56
_journal_year 2017
_chemical_formula_sum 'C6 N6 O6 Sr3'
_chemical_formula_weight 514.98
_space_group_crystal_system monoclinic
_space_group_IT_number 9
_space_group_name_Hall 'C -2yc'
_space_group_name_H-M_alt 'C 1 c 1'
_symmetry_space_group_name_Hall 'C -2yc'
_symmetry_space_group_name_H-M 'C 1 c 1'
_audit_creation_method SHELXL-2014/7
_cell_angle_alpha 90
_cell_angle_beta 97.079(4)
_cell_angle_gamma 90
_cell_formula_units_Z 4
_cell_length_a 10.7168(5)
_cell_length_b 11.7427(5)
_cell_length_c 8.2120(4)
_cell_measurement_reflns_used 4510
_cell_measurement_temperature 293(2)
_cell_measurement_theta_max 25.007
_cell_measurement_theta_min 2.584
_cell_volume 1025.55(8)
_computing_cell_refinement 'STOE IPDS-Software'
_computing_data_collection 'STOE IPDS-Software'
_computing_data_reduction 'STOE IPDS-Software'
_computing_structure_refinement 'SHELXL-2014/7 (Sheldrick, 2014)'
_computing_structure_solution 'SHELXL-2014/7 (Sheldrick, 2014)'
_diffrn_ambient_temperature 293(2)
_diffrn_measured_fraction_theta_full 0.982
_diffrn_measured_fraction_theta_max 0.982
_diffrn_measurement_device_type 'STOE IPDS II'
_diffrn_measurement_method Oscillation
_diffrn_radiation_type MoK\a
_diffrn_radiation_wavelength 0.71073
_diffrn_reflns_av_R_equivalents 0.0325
_diffrn_reflns_av_unetI/netI 0.0263
_diffrn_reflns_Laue_measured_fraction_full 0.982
_diffrn_reflns_Laue_measured_fraction_max 0.982
_diffrn_reflns_limit_h_max 12
_diffrn_reflns_limit_h_min -12
_diffrn_reflns_limit_k_max 13
_diffrn_reflns_limit_k_min -13
_diffrn_reflns_limit_l_max 9
_diffrn_reflns_limit_l_min -9
_diffrn_reflns_number 4510
_diffrn_reflns_point_group_measured_fraction_full 0.961
_diffrn_reflns_point_group_measured_fraction_max 0.961
_diffrn_reflns_theta_full 25.007
_diffrn_reflns_theta_max 25.007
_diffrn_reflns_theta_min 2.584
_exptl_absorpt_coefficient_mu 15.594
_exptl_absorpt_correction_T_max 0.1994
_exptl_absorpt_correction_T_min 0.0943
_exptl_absorpt_correction_type numerical
_exptl_absorpt_process_details 'STOE X-Red/X-SHAPE/LANA'
_exptl_crystal_colour white
_exptl_crystal_density_diffrn 3.335
_exptl_crystal_description bloc
_exptl_crystal_F_000 960
_exptl_crystal_size_max 0.15
_exptl_crystal_size_mid 0.08
_exptl_crystal_size_min 0.08
_refine_diff_density_max 0.848
_refine_diff_density_min -0.621
_refine_diff_density_rms 0.145
_refine_ls_abs_structure_details
;
 Flack x determined using 800 quotients [(I+)-(I-)]/[(I+)+(I-)]
 (Parsons, Flack and Wagner, Acta Cryst. B69 (2013) 249-259).
;
_refine_ls_abs_structure_Flack 0.02(2)
_refine_ls_extinction_method none
_refine_ls_goodness_of_fit_ref 1.030
_refine_ls_hydrogen_treatment none
_refine_ls_matrix_type full
_refine_ls_number_parameters 190
_refine_ls_number_reflns 1734
_refine_ls_number_restraints 2
_refine_ls_restrained_S_all 1.029
_refine_ls_R_factor_all 0.0390
_refine_ls_R_factor_gt 0.0384
_refine_ls_shift/su_max 0.000
_refine_ls_shift/su_mean 0.000
_refine_ls_structure_factor_coef Fsqd
_refine_ls_weighting_details 'w=1/[\s^2^(Fo^2^)+(0.0712P)^2^+5.1809P] where P=(Fo^2^+2Fc^2^)/3'
_refine_ls_weighting_scheme calc
_refine_ls_wR_factor_gt 0.0937
_refine_ls_wR_factor_ref 0.0944
_reflns_Friedel_coverage 0.951
_reflns_Friedel_fraction_full 0.940
_reflns_Friedel_fraction_max 0.940
_reflns_number_gt 1706
_reflns_number_total 1734
_reflns_threshold_expression 'I > 2\s(I)'
_cod_data_source_file ic6b02893_si_003.cif
_cod_data_source_block D:\Konni\Test\SCYHT3
_cod_depositor_comments 'Adding full bibliography for 4345529.cif.'
_cod_database_code 4345529
_shelx_shelxl_version_number 2014/7
_shelx_space_group_comment
;
The symmetry employed for this shelxl refinement is uniquely defined
by the following loop, which should always be used as a source of
symmetry information in preference to the above space-group names.
They are only intended as comments.
;

loop_
_space_group_symop_operation_xyz
'x, y, z'
'x, -y, z+1/2'
'x+1/2, y+1/2, z'
'x+1/2, -y+1/2, z+1/2'

loop_
_atom_site_label
_atom_site_type_symbol
_atom_site_fract_x
_atom_site_fract_y
_atom_site_fract_z
_atom_site_U_iso_or_equiv
_atom_site_adp_type
_atom_site_occupancy
_atom_site_site_symmetry_order
_atom_site_calc_flag
Sr1 Sr 0.39111(12) 0.10018(9) 0.39130(19) 0.0339(3) Uani 1 1 d
Sr2 Sr 0.04881(11) 0.06896(11) 0.02530(13) 0.0344(4) Uani 1 1 d
Sr3 Sr 0.19636(10) 0.57729(11) 0.74118(12) 0.0315(4) Uani 1 1 d
C1 C 0.2258(9) 0.8619(11) 0.2643(16) 0.029(3) Uani 1 1 d
C2 C 0.2896(11) 0.7134(11) 0.1122(16) 0.030(2) Uani 1 1 d
C3 C 0.1960(11) 0.6806(11) 0.3429(15) 0.029(3) Uani 1 1 d
N1 N 0.5047(10) 0.6448(9) 0.4575(14) 0.034(2) Uani 1 1 d
N2 N 0.4356(10) 0.7732(9) 0.6472(14) 0.031(2) Uani 1 1 d
N3 N 0.5268(11) 0.8447(9) 0.4191(15) 0.037(2) Uani 1 1 d
O1 O 0.4698(9) -0.0378(7) 0.6167(11) 0.037(2) Uani 1 1 d
O2 O 0.0929(13) 0.2184(9) 0.2416(14) 0.063(3) Uani 1 1 d
O3 O 0.4251(9) 0.5814(7) 0.6807(14) 0.040(2) Uani 1 1 d
C4 C 0.4763(11) 0.8605(11) 0.5568(16) 0.032(3) Uani 1 1 d
C5 C 0.5426(14) 0.7348(12) 0.3724(17) 0.040(3) Uani 1 1 d
C6 C 0.4548(11) 0.6677(11) 0.5912(16) 0.031(3) Uani 1 1 d
N4 N 0.2809(11) 0.8262(9) 0.1345(14) 0.035(2) Uani 1 1 d
N5 N 0.2460(9) 0.6376(10) 0.2137(13) 0.034(2) Uani 1 1 d
N6 N 0.1851(10) 0.7881(11) 0.3727(14) 0.036(2) Uani 1 1 d
O4 O 0.8402(8) 0.1805(8) -0.0124(12) 0.040(2) Uani 1 1 d
O5 O 0.1473(9) 0.6062(8) 0.4335(12) 0.039(2) Uani 1 1 d
O6 O 0.2098(8) -0.0288(8) 0.2890(12) 0.037(2) Uani 1 1 d

loop_
_atom_site_aniso_label
_atom_site_aniso_U_11
_atom_site_aniso_U_22
_atom_site_aniso_U_33
_atom_site_aniso_U_23
_atom_site_aniso_U_13
_atom_site_aniso_U_12
Sr1 0.0385(7) 0.0309(5) 0.0344(6) 0.0001(6) 0.0135(5) -0.0009(5)
Sr2 0.0377(6) 0.0299(7) 0.0384(9) -0.0022(5) 0.0160(6) -0.0022(5)
Sr3 0.0336(7) 0.0302(6) 0.0328(8) 0.0000(5) 0.0118(5) 0.0000(5)
C1 0.019(5) 0.032(7) 0.036(7) 0.003(5) 0.000(5) 0.001(4)
C2 0.027(5) 0.031(6) 0.033(6) -0.005(5) 0.011(5) 0.003(4)
C3 0.027(5) 0.033(7) 0.027(6) 0.002(5) -0.004(5) 0.006(5)
N1 0.039(6) 0.030(5) 0.036(5) -0.005(4) 0.017(5) -0.002(4)
N2 0.031(5) 0.027(5) 0.036(6) -0.007(4) 0.010(4) 0.000(4)
N3 0.049(6) 0.024(5) 0.043(6) 0.001(5) 0.018(5) -0.005(5)
O1 0.049(5) 0.023(4) 0.042(5) 0.002(4) 0.018(4) 0.003(4)
O2 0.099(9) 0.046(6) 0.054(6) -0.019(5) 0.050(6) -0.027(6)
O3 0.044(5) 0.028(4) 0.053(6) 0.003(4) 0.025(4) 0.007(4)
C4 0.026(6) 0.034(6) 0.035(7) 0.000(5) 0.004(5) 0.001(5)
C5 0.049(7) 0.042(8) 0.032(7) 0.002(6) 0.013(6) -0.011(6)
C6 0.027(5) 0.032(6) 0.035(7) 0.004(5) 0.007(5) -0.006(5)
N4 0.037(5) 0.032(6) 0.036(6) -0.002(5) 0.009(4) -0.010(4)
N5 0.025(5) 0.046(7) 0.032(6) 0.001(4) 0.007(4) -0.003(4)
N6 0.034(5) 0.043(6) 0.033(6) -0.011(5) 0.008(4) -0.004(5)
O4 0.035(4) 0.045(5) 0.042(5) 0.000(4) 0.015(4) 0.000(4)
O5 0.043(5) 0.037(5) 0.039(5) 0.014(4) 0.016(4) 0.004(4)
O6 0.035(5) 0.031(5) 0.046(5) -0.006(4) 0.009(4) 0.000(4)

loop_
_atom_type_symbol
_atom_type_description
_atom_type_scat_dispersion_real
_atom_type_scat_dispersion_imag
_atom_type_scat_source
Sr Sr -1.5307 3.2498 'International Tables Vol C Tables 4.2.6.8 and 6.1.1.4'
C C 0.0033 0.0016 'International Tables Vol C Tables 4.2.6.8 and 6.1.1.4'
N N 0.0061 0.0033 'International Tables Vol C Tables 4.2.6.8 and 6.1.1.4'
O O 0.0106 0.0060 'International Tables Vol C Tables 4.2.6.8 and 6.1.1.4'

loop_
_geom_angle_atom_site_label_1
_geom_angle_atom_site_label_2
_geom_angle_atom_site_label_3
_geom_angle
_geom_angle_site_symmetry_1
_geom_angle_site_symmetry_3
O6 Sr1 O1 91.9(3) . .
O6 Sr1 N2 107.2(3) . 2_564
O1 Sr1 N2 149.3(3) . 2_564
O6 Sr1 N4 92.9(3) . 2_565
O1 Sr1 N4 78.0(3) . 2_565
N2 Sr1 N4 123.4(4) 2_564 2_565
O6 Sr1 O1 82.1(3) . 2_554
O1 Sr1 O1 109.8(2) . 2_554
N2 Sr1 O1 51.8(3) 2_564 2_554
N4 Sr1 O1 170.7(3) 2_565 2_554
O6 Sr1 O5 141.3(3) . 3_545
O1 Sr1 O5 71.5(3) . 3_545
N2 Sr1 O5 78.7(3) 2_564 3_545
N4 Sr1 O5 116.2(3) 2_565 3_545
O1 Sr1 O5 71.9(3) 2_554 3_545
O6 Sr1 O4 118.8(3) . 4_455
O1 Sr1 O4 116.6(3) . 4_455
N2 Sr1 O4 75.4(3) 2_564 4_455
N4 Sr1 O4 49.1(3) 2_565 4_455
O1 Sr1 O4 127.2(3) 2_554 4_455
O5 Sr1 O4 99.8(3) 3_545 4_455
O6 Sr1 C4 95.5(3) . 2_564
O1 Sr1 C4 130.6(3) . 2_564
N2 Sr1 C4 26.7(3) 2_564 2_564
N4 Sr1 C4 149.7(4) 2_565 2_564
O1 Sr1 C4 25.1(3) 2_554 2_564
O5 Sr1 C4 72.6(3) 3_545 2_564
O4 Sr1 C4 102.1(3) 4_455 2_564
O6 Sr1 C2 107.7(3) . 2_565
O1 Sr1 C2 97.6(3) . 2_565
N2 Sr1 C2 99.1(3) 2_564 2_565
N4 Sr1 C2 25.0(3) 2_565 2_565
O1 Sr1 C2 150.7(3) 2_554 2_565
O5 Sr1 C2 109.0(3) 3_545 2_565
O4 Sr1 C2 24.0(3) 4_455 2_565
C4 Sr1 C2 125.7(3) 2_564 2_565
O6 Sr1 C4 77.4(3) . 1_545
O1 Sr1 C4 22.3(3) . 1_545
N2 Sr1 C4 139.7(3) 2_564 1_545
N4 Sr1 C4 95.7(3) 2_565 1_545
O1 Sr1 C4 90.8(3) 2_554 1_545
O5 Sr1 C4 74.9(3) 3_545 1_545
O4 Sr1 C4 138.7(3) 4_455 1_545
C4 Sr1 C4 114.5(3) 2_564 1_545
C2 Sr1 C4 118.0(3) 2_565 1_545
O6 Sr1 N3 78.1(3) . 1_545
O1 Sr1 N3 42.9(3) . 1_545
N2 Sr1 N3 116.8(3) 2_564 1_545
N4 Sr1 N3 119.0(3) 2_565 1_545
O1 Sr1 N3 67.7(3) 2_554 1_545
O5 Sr1 N3 65.8(3) 3_545 1_545
O4 Sr1 N3 156.7(3) 4_455 1_545
C4 Sr1 N3 91.2(3) 2_564 1_545
C2 Sr1 N3 140.6(3) 2_565 1_545
C4 Sr1 N3 23.3(3) 1_545 1_545
O6 Sr1 C1 19.1(3) . 1_545
O1 Sr1 C1 79.1(3) . 1_545
N2 Sr1 C1 111.9(3) 2_564 1_545
N4 Sr1 C1 103.9(4) 2_565 1_545
O1 Sr1 C1 73.5(3) 2_554 1_545
O5 Sr1 C1 122.6(3) 3_545 1_545
O4 Sr1 C1 137.6(3) 4_455 1_545
C4 Sr1 C1 92.9(3) 2_564 1_545
C2 Sr1 C1 123.3(3) 2_565 1_545
C4 Sr1 C1 61.3(3) 1_545 1_545
N3 Sr1 C1 59.1(3) 1_545 1_545
O2 Sr2 O4 79.3(4) . 1_455
O2 Sr2 N1 147.4(4) . 4_454
O4 Sr2 N1 109.4(3) 1_455 4_454
O2 Sr2 O3 100.9(3) . 4_454
O4 Sr2 O3 85.3(3) 1_455 4_454
N1 Sr2 O3 50.7(3) 4_454 4_454
O2 Sr2 N6 79.8(3) . 2_564
O4 Sr2 N6 98.2(3) 1_455 2_564
N1 Sr2 N6 127.5(4) 4_454 2_564
O3 Sr2 N6 176.5(3) 4_454 2_564
O2 Sr2 O6 122.2(3) . 2_554
O4 Sr2 O6 127.2(3) 1_455 2_554
N1 Sr2 O6 78.5(3) 4_454 2_554
O3 Sr2 O6 128.0(3) 4_454 2_554
N6 Sr2 O6 49.6(3) 2_564 2_554
O2 Sr2 O6 72.4(4) . .
O4 Sr2 O6 137.2(3) 1_455 .
N1 Sr2 O6 81.4(3) 4_454 .
O3 Sr2 O6 69.7(3) 4_454 .
N6 Sr2 O6 107.4(3) 2_564 .
O6 Sr2 O6 95.3(2) 2_554 .
O2 Sr2 O3 131.6(4) . 3_444
O4 Sr2 O3 65.3(3) 1_455 3_444
N1 Sr2 O3 78.2(3) 4_454 3_444
O3 Sr2 O3 107.6(3) 4_454 3_444
N6 Sr2 O3 74.1(3) 2_564 3_444
O6 Sr2 O3 65.7(3) 2_554 3_444
O6 Sr2 O3 154.5(3) . 3_444
O2 Sr2 C6 123.7(4) . 4_454
O4 Sr2 C6 100.7(3) 1_455 4_454
N1 Sr2 C6 25.4(3) 4_454 4_454
O3 Sr2 C6 25.6(3) 4_454 4_454
N6 Sr2 C6 152.1(4) 2_564 4_454
O6 Sr2 C6 102.5(3) 2_554 4_454
O6 Sr2 C6 71.2(3) . 4_454
O3 Sr2 C6 95.5(3) 3_444 4_454
O2 Sr2 C1 103.1(3) . 2_564
O4 Sr2 C1 112.0(3) 1_455 2_564
N1 Sr2 C1 102.3(3) 4_454 2_564
O3 Sr2 C1 152.6(3) 4_454 2_564
N6 Sr2 C1 25.2(4) 2_564 2_564
O6 Sr2 C1 24.7(3) 2_554 2_564
O6 Sr2 C1 105.3(3) . 2_564
O3 Sr2 C1 64.8(3) 3_444 2_564
C6 Sr2 C1 127.0(3) 4_454 2_564
O2 Sr2 C2 65.7(4) . 3_445
O4 Sr2 C2 18.9(3) 1_455 3_445
N1 Sr2 C2 113.2(3) 4_454 3_445
O3 Sr2 C2 76.1(3) 4_454 3_445
N6 Sr2 C2 107.2(3) 2_564 3_445
O6 Sr2 C2 145.1(3) 2_554 3_445
O6 Sr2 C2 118.4(3) . 3_445
O3 Sr2 C2 84.0(3) 3_444 3_445
C6 Sr2 C2 97.0(3) 4_454 3_445
C1 Sr2 C2 126.3(3) 2_564 3_445
O2 Sr2 Sr3 117.3(3) . 3_444
O4 Sr2 Sr3 38.0(2) 1_455 3_444
N1 Sr2 Sr3 77.0(3) 4_454 3_444
O3 Sr2 Sr3 79.2(2) 4_454 3_444
N6 Sr2 Sr3 103.6(2) 2_564 3_444
O6 Sr2 Sr3 102.06(19) 2_554 3_444
O6 Sr2 Sr3 148.82(18) . 3_444
O3 Sr2 Sr3 37.26(18) 3_444 3_444
C6 Sr2 Sr3 79.9(2) 4_454 3_444
C1 Sr2 Sr3 101.1(2) 2_564 3_444
C2 Sr2 Sr3 53.3(2) 3_445 3_444
O5 Sr3 O3 83.7(3) . .
O5 Sr3 N5 93.6(3) . 2_565
O3 Sr3 N5 77.9(3) . 2_565
O5 Sr3 N3 115.7(3) . 4_465
O3 Sr3 N3 147.6(4) . 4_465
N5 Sr3 N3 123.3(3) 2_565 4_465
O5 Sr3 O2 81.0(3) . 2_565
O3 Sr3 O2 113.3(3) . 2_565
N5 Sr3 O2 166.8(4) 2_565 2_565
N3 Sr3 O2 50.6(3) 4_465 2_565
O5 Sr3 O4 136.1(3) . 3_456
O3 Sr3 O4 70.3(3) . 3_456
N5 Sr3 O4 113.6(3) 2_565 3_456
N3 Sr3 O4 78.2(3) 4_465 3_456
O2 Sr3 O4 77.9(4) 2_565 3_456
O5 Sr3 O5 130.0(3) . 2_565
O3 Sr3 O5 112.3(3) . 2_565
N5 Sr3 O5 49.2(3) 2_565 2_565
N3 Sr3 O5 76.2(3) 4_465 2_565
O2 Sr3 O5 126.8(3) 2_565 2_565
O4 Sr3 O5 93.1(3) 3_456 2_565
O5 Sr3 O1 69.2(3) . 3_455
O3 Sr3 O1 137.0(3) . 3_455
N5 Sr3 O1 71.5(3) 2_565 3_455
N3 Sr3 O1 75.5(3) 4_465 3_455
O2 Sr3 O1 95.3(4) 2_565 3_455
O4 Sr3 O1 150.4(3) 3_456 3_455
O5 Sr3 O1 67.8(3) 2_565 3_455
O5 Sr3 C5 101.6(3) . 4_465
O3 Sr3 C5 129.1(4) . 4_465
N5 Sr3 C5 149.9(4) 2_565 4_465
N3 Sr3 C5 26.7(4) 4_465 4_465
O2 Sr3 C5 24.8(3) 2_565 4_465
O4 Sr3 C5 71.9(4) 3_456 4_465
O5 Sr3 C5 102.4(3) 2_565 4_465
O1 Sr3 C5 89.8(4) 3_455 4_465
O5 Sr3 C3 112.8(3) . 2_565
O3 Sr3 C3 95.9(3) . 2_565
N5 Sr3 C3 24.8(3) 2_565 2_565
N3 Sr3 C3 99.5(3) 4_465 2_565
O2 Sr3 C3 149.4(3) 2_565 2_565
O4 Sr3 C3 104.7(3) 3_456 2_565
O5 Sr3 C3 24.3(3) 2_565 2_565
O1 Sr3 C3 67.1(3) 3_455 2_565
C5 Sr3 C3 126.1(4) 4_465 2_565
O5 Sr3 C6 70.7(3) . .
O3 Sr3 C6 20.8(3) . .
N5 Sr3 C6 95.1(3) 2_565 .
N3 Sr3 C6 139.0(3) 4_465 .
O2 Sr3 C6 94.5(3) 2_565 .
O4 Sr3 C6 73.1(3) 3_456 .
O5 Sr3 C6 133.2(3) 2_565 .
O1 Sr3 C6 136.5(3) 3_455 .
C5 Sr3 C6 114.3(4) 4_465 .
C3 Sr3 C6 115.6(3) 2_565 .
O5 Sr3 Sr1 40.7(2) . 3_455
O3 Sr3 Sr1 124.4(3) . 3_455
N5 Sr3 Sr1 99.1(2) 2_565 3_455
N3 Sr3 Sr1 79.6(3) 4_465 3_455
O2 Sr3 Sr1 69.0(3) 2_565 3_455
O4 Sr3 Sr1 146.9(2) 3_456 3_455
O5 Sr3 Sr1 105.1(2) 2_565 3_455
O1 Sr3 Sr1 37.64(18) 3_455 3_455
C5 Sr3 Sr1 77.2(3) 4_465 3_455
C3 Sr3 Sr1 102.9(2) 2_565 3_455
C6 Sr3 Sr1 110.4(2) . 3_455
O6 C1 N4 120.3(12) 1_565 .
O6 C1 N6 117.7(11) 1_565 .
N4 C1 N6 122.0(12) . .
O6 C1 Sr2 62.6(6) 1_565 2_565
N4 C1 Sr2 168.9(8) . 2_565
N6 C1 Sr2 56.3(7) . 2_565
O6 C1 Sr1 39.0(5) 1_565 1_565
N4 C1 Sr1 103.6(7) . 1_565
N6 C1 Sr1 121.5(8) . 1_565
Sr2 C1 Sr1 85.0(3) 2_565 1_565
O4 C2 N5 120.8(12) 3_455 .
O4 C2 N4 116.9(12) 3_455 .
N5 C2 N4 122.3(12) . .
O4 C2 Sr1 62.2(7) 3_455 2_564
N5 C2 Sr1 176.8(9) . 2_564
N4 C2 Sr1 54.7(7) . 2_564
O4 C2 Sr2 40.8(6) 3_455 3
N5 C2 Sr2 99.0(7) . 3
N4 C2 Sr2 126.4(8) . 3
Sr1 C2 Sr2 82.9(3) 2_564 3
N6 C3 O5 119.7(12) . .
N6 C3 N5 124.7(12) . .
O5 C3 N5 115.3(12) . .
N6 C3 Sr3 173.6(8) . 2_564
O5 C3 Sr3 61.1(7) . 2_564
N5 C3 Sr3 54.2(7) . 2_564
C6 N1 C5 116.9(11) . .
C6 N1 Sr2 95.8(8) . 4
C5 N1 Sr2 143.5(9) . 4
C6 N2 C4 115.6(11) . .
C6 N2 Sr1 147.6(9) . 2_565
C4 N2 Sr1 95.2(7) . 2_565
C4 N3 C5 116.8(11) . .
C4 N3 Sr3 143.8(9) . 4_564
C5 N3 Sr3 93.2(7) . 4_564
C4 N3 Sr1 73.2(7) . 1_565
C5 N3 Sr1 154.5(10) . 1_565
Sr3 N3 Sr1 88.5(3) 4_564 1_565
C4 O1 Sr1 110.0(8) 1_545 .
C4 O1 Sr1 96.2(7) 1_545 2
Sr1 O1 Sr1 134.4(4) . 2
C4 O1 Sr3 119.3(7) 1_545 3_545
Sr1 O1 Sr3 98.7(3) . 3_545
Sr1 O1 Sr3 100.1(3) 2 3_545
C5 O2 Sr2 129.9(9) 3_445 .
C5 O2 Sr3 94.9(8) 3_445 2_564
Sr2 O2 Sr3 132.8(4) . 2_564
C6 O3 Sr3 115.2(8) . .
C6 O3 Sr2 94.3(8) . 4
Sr3 O3 Sr2 129.3(4) . 4
C6 O3 Sr2 117.3(8) . 3_556
Sr3 O3 Sr2 98.0(3) . 3_556
Sr2 O3 Sr2 103.7(3) 4 3_556
O1 C4 N3 119.9(11) 1_565 .
O1 C4 N2 116.7(11) 1_565 .
N3 C4 N2 123.3(11) . .
O1 C4 Sr1 58.7(6) 1_565 2_565
N3 C4 Sr1 173.5(9) . 2_565
N2 C4 Sr1 58.1(6) . 2_565
O1 C4 Sr1 47.7(6) 1_565 1_565
N3 C4 Sr1 83.4(8) . 1_565
N2 C4 Sr1 142.6(8) . 1_565
Sr1 C4 Sr1 98.5(3) 2_565 1_565
O2 C5 N1 120.1(13) 3 .
O2 C5 N3 117.4(12) 3 .
N1 C5 N3 122.5(12) . .
O2 C5 Sr3 60.3(7) 3 4_564
N1 C5 Sr3 163.9(11) . 4_564
N3 C5 Sr3 60.1(7) . 4_564
N1 C6 O3 117.6(12) . .
N1 C6 N2 124.9(11) . .
O3 C6 N2 117.5(12) . .
N1 C6 Sr2 58.8(7) . 4
O3 C6 Sr2 60.0(6) . 4
N2 C6 Sr2 166.9(9) . 4
N1 C6 Sr3 133.5(8) . .
O3 C6 Sr3 43.9(6) . .
N2 C6 Sr3 89.9(7) . .
Sr2 C6 Sr3 94.8(3) 4 .
C2 N4 C1 117.4(11) . .
C2 N4 Sr1 100.2(8) . 2_564
C1 N4 Sr1 142.4(9) . 2_564
C2 N5 C3 116.4(12) . .
C2 N5 Sr3 142.2(9) . 2_564
C3 N5 Sr3 101.0(8) . 2_564
C3 N6 C1 117.2(11) . .
C3 N6 Sr2 141.1(9) . 2_565
C1 N6 Sr2 98.5(8) . 2_565
C2 O4 Sr2 120.4(8) 3_545 1_655
C2 O4 Sr3 118.8(7) 3_545 3_544
Sr2 O4 Sr3 105.7(3) 1_655 3_544
C2 O4 Sr1 93.8(8) 3_545 4_554
Sr2 O4 Sr1 108.0(3) 1_655 4_554
Sr3 O4 Sr1 108.7(3) 3_544 4_554
C3 O5 Sr3 127.7(8) . .
C3 O5 Sr1 114.5(7) . 3_455
Sr3 O5 Sr1 101.8(3) . 3_455
C3 O5 Sr3 94.5(7) . 2_564
Sr3 O5 Sr3 115.7(3) . 2_564
Sr1 O5 Sr3 99.6(3) 3_455 2_564
C1 O6 Sr1 121.8(6) 1_545 .
C1 O6 Sr2 92.6(7) 1_545 2
Sr1 O6 Sr2 112.7(3) . 2
C1 O6 Sr2 110.8(7) 1_545 .
Sr1 O6 Sr2 112.4(3) . .
Sr2 O6 Sr2 103.2(3) 2 .

loop_
_geom_bond_atom_site_label_1
_geom_bond_atom_site_label_2
_geom_bond_distance
_geom_bond_site_symmetry_2
Sr1 O6 2.524(8) .
Sr1 O1 2.526(9) .
Sr1 N2 2.587(10) 2_564
Sr1 N4 2.591(11) 2_565
Sr1 O1 2.608(9) 2_554
Sr1 O5 2.725(9) 3_545
Sr1 O4 2.768(10) 4_455
Sr1 C4 3.035(13) 2_564
Sr1 C2 3.123(13) 2_565
Sr1 C4 3.209(13) 1_545
Sr1 N3 3.329(11) 1_545
Sr1 C1 3.406(12) 1_545
Sr2 O2 2.500(10) .
Sr2 O4 2.576(9) 1_455
Sr2 N1 2.602(11) 4_454
Sr2 O3 2.630(9) 4_454
Sr2 N6 2.640(11) 2_564
Sr2 O6 2.791(9) 2_554
Sr2 O6 2.840(10) .
Sr2 O3 2.977(11) 3_444
Sr2 C6 3.027(13) 4_454
Sr2 C1 3.139(12) 2_564
Sr2 C2 3.404(11) 3_445
Sr2 Sr3 4.1891(17) 3_444
Sr3 O5 2.540(9) .
Sr3 O3 2.561(10) .
Sr3 N5 2.595(12) 2_565
Sr3 N3 2.632(11) 4_465
Sr3 O2 2.643(10) 2_565
Sr3 O4 2.678(10) 3_456
Sr3 O5 2.760(10) 2_565
Sr3 O1 2.855(10) 3_455
Sr3 C5 3.030(13) 4_465
Sr3 C3 3.142(13) 2_565
Sr3 C6 3.340(12) .
Sr3 Sr1 4.0880(18) 3_455
C1 O6 1.315(17) 1_565
C1 N4 1.347(17) .
C1 N6 1.353(18) .
C1 Sr2 3.139(12) 2_565
C1 Sr1 3.406(12) 1_565
C2 O4 1.275(15) 3_455
C2 N5 1.342(17) .
C2 N4 1.342(17) .
C2 Sr1 3.123(13) 2_564
C2 Sr2 3.404(11) 3
C3 N6 1.294(18) .
C3 O5 1.298(15) .
C3 N5 1.345(17) .
C3 Sr3 3.142(13) 2_564
N1 C6 1.307(17) .
N1 C5 1.357(17) .
N1 Sr2 2.602(11) 4
N2 C6 1.346(17) .
N2 C4 1.369(16) .
N2 Sr1 2.587(10) 2_565
N3 C4 1.326(17) .
N3 C5 1.363(18) .
N3 Sr3 2.632(11) 4_564
N3 Sr1 3.329(11) 1_565
O1 C4 1.296(16) 1_545
O1 Sr1 2.608(9) 2
O1 Sr3 2.855(10) 3_545
O2 C5 1.274(16) 3_445
O2 Sr3 2.643(10) 2_564
O3 C6 1.314(16) .
O3 Sr2 2.630(9) 4
O3 Sr2 2.977(11) 3_556
C4 O1 1.296(16) 1_565
C4 Sr1 3.035(13) 2_565
C4 Sr1 3.209(13) 1_565
C5 O2 1.274(16) 3
C5 Sr3 3.030(13) 4_564
C6 Sr2 3.027(13) 4
N4 Sr1 2.591(11) 2_564
N5 Sr3 2.595(12) 2_564
N6 Sr2 2.640(11) 2_565
O4 C2 1.275(15) 3_545
O4 Sr2 2.576(9) 1_655
O4 Sr3 2.678(10) 3_544
O4 Sr1 2.768(10) 4_554
O5 Sr1 2.725(9) 3_455
O5 Sr3 2.760(10) 2_564
O6 C1 1.315(17) 1_545
O6 Sr2 2.791(9) 2

loop_
_geom_torsion_atom_site_label_1
_geom_torsion_atom_site_label_2
_geom_torsion_atom_site_label_3
_geom_torsion_atom_site_label_4
_geom_torsion
_geom_torsion_site_symmetry_1
_geom_torsion_site_symmetry_4
C5 N3 C4 O1 173.3(12) . 1_565
Sr3 N3 C4 O1 31(2) 4_564 1_565
Sr1 N3 C4 O1 -32.0(10) 1_565 1_565
C5 N3 C4 N2 -3(2) . .
Sr3 N3 C4 N2 -145.5(11) 4_564 .
Sr1 N3 C4 N2 151.7(12) 1_565 .
C5 N3 C4 Sr1 -154.6(12) . 1_565
Sr3 N3 C4 Sr1 62.8(14) 4_564 1_565
C6 N2 C4 O1 -173.7(10) . 1_565
Sr1 N2 C4 O1 -3.9(11) 2_565 1_565
C6 N2 C4 N3 2.7(17) . .
Sr1 N2 C4 N3 172.4(11) 2_565 .
C6 N2 C4 Sr1 -169.8(12) . 2_565
C6 N2 C4 Sr1 132.0(12) . 1_565
Sr1 N2 C4 Sr1 -58.3(13) 2_565 1_565
C6 N1 C5 O2 179.5(14) . 3
Sr2 N1 C5 O2 28(3) 4 3
C6 N1 C5 N3 -2(2) . .
Sr2 N1 C5 N3 -153.0(11) 4 .
C6 N1 C5 Sr3 93(3) . 4_564
Sr2 N1 C5 Sr3 -59(4) 4 4_564
C4 N3 C5 O2 -178.9(14) . 3
Sr3 N3 C5 O2 -19.9(15) 4_564 3
Sr1 N3 C5 O2 73(2) 1_565 3
C4 N3 C5 N1 3(2) . .
Sr3 N3 C5 N1 161.5(13) 4_564 .
Sr1 N3 C5 N1 -105(2) 1_565 .
C4 N3 C5 Sr3 -158.9(14) . 4_564
Sr1 N3 C5 Sr3 93.2(18) 1_565 4_564
C5 N1 C6 O3 -175.7(12) . .
Sr2 N1 C6 O3 -12.5(12) 4 .
C5 N1 C6 N2 1.8(19) . .
Sr2 N1 C6 N2 165.0(11) 4 .
C5 N1 C6 Sr2 -163.2(14) . 4
C5 N1 C6 Sr3 133.0(12) . .
Sr2 N1 C6 Sr3 -63.9(11) 4 .
Sr3 O3 C6 N1 -125.2(10) . .
Sr2 O3 C6 N1 12.3(12) 4 .
Sr2 O3 C6 N1 120.1(10) 3_556 .
Sr3 O3 C6 N2 57.1(13) . .
Sr2 O3 C6 N2 -165.3(9) 4 .
Sr2 O3 C6 N2 -57.5(12) 3_556 .
Sr3 O3 C6 Sr2 -137.5(8) . 4
Sr2 O3 C6 Sr2 107.8(6) 3_556 4
Sr2 O3 C6 Sr3 137.5(8) 4 .
Sr2 O3 C6 Sr3 -114.6(9) 3_556 .
C4 N2 C6 N1 -2.1(17) . .
Sr1 N2 C6 N1 -162.8(11) 2_565 .
C4 N2 C6 O3 175.3(11) . .
Sr1 N2 C6 O3 15(2) 2_565 .
C4 N2 C6 Sr2 100(4) . 4
Sr1 N2 C6 Sr2 -61(5) 2_565 4
C4 N2 C6 Sr3 -149.0(9) . .
Sr1 N2 C6 Sr3 50.3(15) 2_565 .
O4 C2 N4 C1 178.9(11) 3_455 .
N5 C2 N4 C1 -0.1(18) . .
Sr1 C2 N4 C1 -178.8(13) 2_564 .
Sr2 C2 N4 C1 -134.0(9) 3 .
O4 C2 N4 Sr1 -2.2(12) 3_455 2_564
N5 C2 N4 Sr1 178.7(10) . 2_564
Sr2 C2 N4 Sr1 44.8(10) 3 2_564
O6 C1 N4 C2 -177.2(10) 1_565 .
N6 C1 N4 C2 2.7(18) . .
Sr2 C1 N4 C2 -75(5) 2_565 .
Sr1 C1 N4 C2 144.4(9) 1_565 .
O6 C1 N4 Sr1 5(2) 1_565 2_564
N6 C1 N4 Sr1 -175.4(10) . 2_564
Sr2 C1 N4 Sr1 107(4) 2_565 2_564
Sr1 C1 N4 Sr1 -33.7(15) 1_565 2_564
O4 C2 N5 C3 179.0(11) 3_455 .
N4 C2 N5 C3 -2.0(18) . .
Sr2 C2 N5 C3 142.1(9) 3 .
O4 C2 N5 Sr3 -11(2) 3_455 2_564
N4 C2 N5 Sr3 168.3(9) . 2_564
Sr2 C2 N5 Sr3 -47.7(13) 3 2_564
N6 C3 N5 C2 1.6(18) . .
O5 C3 N5 C2 175.8(10) . .
Sr3 C3 N5 C2 173.9(12) 2_564 .
N6 C3 N5 Sr3 -172.3(10) . 2_564
O5 C3 N5 Sr3 1.9(11) . 2_564
O5 C3 N6 C1 -173.1(10) . .
N5 C3 N6 C1 0.8(18) . .
O5 C3 N6 Sr2 -19(2) . 2_565
N5 C3 N6 Sr2 154.9(10) . 2_565
O6 C1 N6 C3 176.9(10) 1_565 .
N4 C1 N6 C3 -3.0(17) . .
Sr2 C1 N6 C3 163.9(13) 2_565 .
Sr1 C1 N6 C3 -138.2(9) 1_565 .
O6 C1 N6 Sr2 13.0(11) 1_565 2_565
N4 C1 N6 Sr2 -166.9(10) . 2_565
Sr1 C1 N6 Sr2 58.0(7) 1_565 2_565
N6 C3 O5 Sr3 -59.6(14) . .
N5 C3 O5 Sr3 126.0(10) . .
Sr3 C3 O5 Sr3 127.7(9) 2_564 .
N6 C3 O5 Sr1 70.0(13) . 3_455
N5 C3 O5 Sr1 -104.5(10) . 3_455
Sr3 C3 O5 Sr1 -102.7(6) 2_564 3_455
N6 C3 O5 Sr3 172.8(10) . 2_564
N5 C3 O5 Sr3 -1.7(10) . 2_564
